data_7158880
loop_
_publ_author_name
'Chernykh, Anton V.'
'Aloshyn, Danylo'
'Kuchkovska, Yuliya O.'
'Daniliuc, Constantin Gabriel'
'Tolmachova, Nataliya A.'
'Kondratov, Ivan S.'
'Zozulya, Sergiy X.'
'Grygorenko, Oleksandr O.'
'Haufe, Guenter'

_publ_section_title
;
 Impact of \b-Perfluoroalkyl Substitution of Proline on the Proteolytic
 Stability of Its Peptide Derivatives
;
_journal_name_full 'Organic &amp; Biomolecular Chemistry'
_journal_paper_doi 10.1039/D2OB01430K
_journal_year 2022
_chemical_absolute_configuration ad
_chemical_formula_sum 'C19 H25 F3 N2 O4'
_chemical_formula_weight 402.41
_space_group_crystal_system monoclinic
_space_group_IT_number 4
_space_group_name_Hall 'P 2yb'
_space_group_name_H-M_alt 'P 1 21 1'
_atom_sites_solution_hydrogens mixed
_atom_sites_solution_primary direct
_audit_creation_method 'APEX3 v2016.1-0'
_audit_update_record
;
2022-08-01 deposited with the CCDC.	2022-09-08 downloaded from the CCDC.
;
_cell_angle_alpha 90
_cell_angle_beta 92.650(2)
_cell_angle_gamma 90
_cell_formula_units_Z 4
_cell_length_a 10.8920(3)
_cell_length_b 9.1572(3)
_cell_length_c 20.2956(6)
_cell_measurement_reflns_used 3021
_cell_measurement_temperature 100.(2)
_cell_measurement_theta_max 62.3524
_cell_measurement_theta_min 4.0630
_cell_volume 2022.12(11)
_computing_cell_refinement 'SAINT V8.37A (Bruker AXS Inc., 2015)'
_computing_data_collection 'APEX3 v2016.1-0 (Bruker AXS Inc., 2016)'
_computing_data_reduction 'SAINT V8.37A (Bruker AXS Inc., 2015)'
_computing_molecular_graphics 'APEX3 v2016.1-0 (Bruker AXS Inc., 2016)'
_computing_publication_material 'APEX3 v2016.1-0 (Bruker AXS Inc., 2016)'
_computing_structure_refinement 'SHELXL-2014/7 (Sheldrick, 2014)'
_computing_structure_solution 'SHELXL-2014/7 (Sheldrick, 2014)'
_diffrn_ambient_temperature 100.(2)
_diffrn_detector_area_resol_mean 8.3333
_diffrn_measured_fraction_theta_full 0.999
_diffrn_measured_fraction_theta_max 0.999
_diffrn_measurement_device_type 'Kappa CCD APEXII'
_diffrn_measurement_method 'phi / omega scans'
_diffrn_radiation_monochromator graphite
_diffrn_radiation_type CuK\a
_diffrn_radiation_wavelength 1.54178
_diffrn_reflns_av_R_equivalents 0.0943
_diffrn_reflns_av_unetI/netI 0.0808
_diffrn_reflns_limit_h_max 12
_diffrn_reflns_limit_h_min -12
_diffrn_reflns_limit_k_max 10
_diffrn_reflns_limit_k_min -10
_diffrn_reflns_limit_l_max 24
_diffrn_reflns_limit_l_min -24
_diffrn_reflns_number 27571
_diffrn_reflns_theta_full 66.69
_diffrn_reflns_theta_max 66.69
_diffrn_reflns_theta_min 4.06
_diffrn_source 'fine-focus sealed tube'
_diffrn_source_type 'fine-focus sealed tube'
_exptl_absorpt_coefficient_mu 0.946
_exptl_absorpt_correction_T_max 0.96
_exptl_absorpt_correction_T_min 0.76
_exptl_absorpt_correction_type multi-scan
_exptl_absorpt_process_details
;
Bruker AXS (2014). SADABS, Version 2014/5, Bruker AXS Inc., Madison, Wisconsin,
USA.
;
_exptl_crystal_colour colourless
_exptl_crystal_density_diffrn 1.322
_exptl_crystal_density_method 'not measured'
_exptl_crystal_description needle
_exptl_crystal_F_000 848
_exptl_crystal_size_max 0.200
_exptl_crystal_size_mid 0.180
_exptl_crystal_size_min 0.040
_refine_diff_density_max 0.187
_refine_diff_density_min -0.275
_refine_ls_abs_structure_details
;

Classical Flack method preferred over Parsons because s.u. lower.
;
_refine_ls_abs_structure_Flack 0.0(3)
_refine_ls_extinction_method none
_refine_ls_goodness_of_fit_ref 1.025
_refine_ls_hydrogen_treatment mixed
_refine_ls_matrix_type full
_refine_ls_number_parameters 535
_refine_ls_number_reflns 7110
_refine_ls_number_restraints 15
_refine_ls_restrained_S_all 1.025
_refine_ls_R_factor_all 0.0885
_refine_ls_R_factor_gt 0.0662
_refine_ls_shift/su_max 0.000
_refine_ls_shift/su_mean 0.000
_refine_ls_structure_factor_coef Fsqd
_refine_ls_weighting_details 'w=1/[\s^2^(Fo^2^)+(0.1047P)^2^] where P=(Fo^2^+2Fc^2^)/3'
_refine_ls_weighting_scheme calc
_refine_ls_wR_factor_gt 0.1643
_refine_ls_wR_factor_ref 0.1822
_reflns_number_gt 5230
_reflns_number_total 7110
_reflns_threshold_expression 'I > 2\s(I)'
_cod_data_source_file d2ob01430k2.cif
_cod_data_source_block dan9507_2S3R-5a
_cod_database_code 7158880

loop_
_space_group_symop_operation_xyz
'x, y, z'
'-x, y+1/2, -z'

loop_
_atom_site_type_symbol
_atom_site_label
_atom_site_fract_x
_atom_site_fract_y
_atom_site_fract_z
_atom_site_U_iso_or_equiv
_atom_site_adp_type
_atom_site_calc_flag
_atom_site_refinement_flags_adp
_atom_site_refinement_flags_occupancy
_atom_site_refinement_flags_posn
_atom_site_occupancy
_atom_site_disorder_assembly
_atom_site_disorder_group
N N1A 0.2458(5) 0.3168(6) 0.5367(2) 0.0318(11) Uani d . . . 1.0 . .
N N2A -0.0827(5) 0.2619(6) 0.5177(3) 0.0303(11) Uani d . . . 1.0 . .
H H2C -0.071(7) 0.174(10) 0.508(4) 0.05(2) Uiso d . . . 1.0 . .
O O1A 0.0221(4) 0.4736(5) 0.5345(2) 0.0340(10) Uani d . . . 1.0 . .
O O2A 0.4023(4) 0.3508(5) 0.4684(2) 0.0378(10) Uani d . . . 1.0 . .
O O3A 0.2212(4) 0.2461(5) 0.4320(2) 0.0351(10) Uani d . . . 1.0 . .
O O4A -0.4066(4) 0.2773(5) 0.5610(2) 0.0404(11) Uani d . . D 1.0 . .
H H4A -0.447(9) 0.308(11) 0.527(3) 0.09(4) Uiso d . . D 1.0 . .
F F1A 0.0720(4) 0.1777(5) 0.73093(19) 0.0487(10) Uani d . . . 1.0 . .
F F2A -0.0414(3) 0.3125(4) 0.66624(18) 0.0413(9) Uani d . . . 1.0 . .
F F3A -0.0235(4) 0.0823(4) 0.6458(2) 0.0441(9) Uani d . . . 1.0 . .
C C2A 0.1306(5) 0.2461(7) 0.5521(3) 0.0289(13) Uani d . . . 1.0 . .
H H2A 0.1239 0.1484 0.5303 0.035 Uiso calc U . R 1.0 . .
C C3A 0.1499(6) 0.2277(7) 0.6278(3) 0.0328(14) Uani d . . . 1.0 . .
H H3A 0.2055 0.1419 0.6353 0.039 Uiso calc U . R 1.0 . .
C C4A 0.2232(6) 0.3631(7) 0.6488(3) 0.0360(14) Uani d . . . 1.0 . .
H H401 0.1691 0.4496 0.6515 0.043 Uiso calc U . R 1.0 . .
H H402 0.2669 0.3481 0.6922 0.043 Uiso calc U . R 1.0 . .
C C5A 0.3135(6) 0.3808(7) 0.5943(3) 0.0342(14) Uani d . . . 1.0 . .
H H501 0.3326 0.485 0.5868 0.041 Uiso calc U . R 1.0 . .
H H502 0.3908 0.3272 0.6048 0.041 Uiso calc U . R 1.0 . .
C C6A 0.0191(5) 0.3394(7) 0.5328(3) 0.0293(13) Uani d . . . 1.0 . .
C C7A 0.0395(6) 0.2008(7) 0.6662(3) 0.0363(14) Uani d . . . 1.0 . .
C C8A 0.2978(6) 0.3074(7) 0.4777(3) 0.0307(13) Uani d . . . 1.0 . .
C C9A 0.2584(7) 0.2281(7) 0.3630(3) 0.0398(15) Uani d . . . 1.0 . .
C C10A 0.3698(7) 0.1294(8) 0.3614(4) 0.0470(18) Uani d . . . 1.0 . .
H H10A 0.4407 0.1783 0.3832 0.07 Uiso calc U . R 1.0 . .
H H10B 0.3877 0.1082 0.3155 0.07 Uiso calc U . R 1.0 . .
H H10C 0.3532 0.038 0.3844 0.07 Uiso calc U . R 1.0 . .
C C11A 0.2823(6) 0.3766(7) 0.3328(3) 0.0383(15) Uani d . . . 1.0 . .
H H11A 0.2089 0.4378 0.3356 0.057 Uiso calc U . R 1.0 . .
H H11B 0.3016 0.3644 0.2864 0.057 Uiso calc U . R 1.0 . .
H H11C 0.3518 0.4234 0.3568 0.057 Uiso calc U . R 1.0 . .
C C12A 0.1446(7) 0.1590(8) 0.3302(3) 0.0472(18) Uani d . . . 1.0 . .
H H12A 0.1255 0.0681 0.353 0.071 Uiso calc U . R 1.0 . .
H H12B 0.1596 0.1377 0.2839 0.071 Uiso calc U . R 1.0 . .
H H12C 0.0751 0.2266 0.3324 0.071 Uiso calc U . R 1.0 . .
C C13A -0.2052(5) 0.3262(7) 0.5140(3) 0.0313(13) Uani d . . . 1.0 . .
H H13A -0.2028 0.4186 0.5403 0.038 Uiso calc U . R 1.0 . .
C C14A -0.2899(6) 0.2174(7) 0.5477(3) 0.0358(14) Uani d . . . 1.0 . .
H H14A -0.302 0.1307 0.519 0.043 Uiso calc U . R 1.0 . .
H H14B -0.249 0.1845 0.5897 0.043 Uiso calc U . R 1.0 . .
C C15A -0.2519(6) 0.3620(7) 0.4443(3) 0.0325(14) Uani d . . . 1.0 . .
C C16A -0.3468(6) 0.4628(7) 0.4350(3) 0.0364(14) Uani d . . . 1.0 . .
H H16A -0.3776 0.5129 0.4718 0.044 Uiso calc U . R 1.0 . .
C C17A -0.3966(6) 0.4903(8) 0.3714(4) 0.0416(16) Uani d . . . 1.0 . .
H H17A -0.4625 0.5576 0.3651 0.05 Uiso calc U . R 1.0 . .
C C18A -0.3504(7) 0.4202(8) 0.3183(4) 0.0471(18) Uani d . . . 1.0 . .
H H18A -0.3846 0.4388 0.2752 0.056 Uiso calc U . R 1.0 . .
C C19A -0.2539(7) 0.3221(8) 0.3271(4) 0.0464(17) Uani d . . . 1.0 . .
H H19A -0.2212 0.2753 0.29 0.056 Uiso calc U . R 1.0 . .
C C20A -0.2049(7) 0.2923(7) 0.3901(3) 0.0401(16) Uani d . . . 1.0 . .
H H20A -0.1394 0.2243 0.3961 0.048 Uiso calc U . R 1.0 . .
N N1B 0.5905(5) 0.6743(7) 0.1240(3) 0.0409(13) Uani d . . . 1.0 . .
N N2B 0.5171(5) 0.7239(6) -0.0505(2) 0.0341(12) Uani d . . . 1.0 . .
H H2D 0.507(7) 0.813(9) -0.046(3) 0.04(2) Uiso d . . . 1.0 . .
O O1B 0.5646(4) 0.5156(5) 0.0058(2) 0.0389(11) Uani d . . . 1.0 . .
O O2B 0.4852(5) 0.6270(6) 0.2149(2) 0.0565(15) Uani d . . . 1.0 . .
O O3B 0.3944(4) 0.7427(5) 0.1253(2) 0.0415(11) Uani d . . . 1.0 . .
F F1B 0.9220(4) 0.8503(6) 0.0121(3) 0.0636(13) Uani d . . . 1.0 . .
F F2B 0.7468(4) 0.9183(5) -0.0321(2) 0.0529(11) Uani d . . . 1.0 . .
F F3B 0.8072(4) 0.6950(5) -0.0416(2) 0.0521(11) Uani d . . . 1.0 . .
C C2B 0.6042(6) 0.7459(7) 0.0606(3) 0.0352(14) Uani d . . . 1.0 . .
H H2B 0.5593 0.8411 0.0594 0.042 Uiso calc U . R 1.0 . .
C C3B 0.7447(6) 0.7730(8) 0.0642(3) 0.0392(15) Uani d . . . 1.0 . .
H H3B 0.7603 0.8582 0.0942 0.047 Uiso calc U . R 1.0 . .
C C4B 0.7973(7) 0.6390(9) 0.0994(4) 0.0482(18) Uani d . . . 1.0 . .
H H411 0.8801 0.659 0.1195 0.058 Uiso calc U . R 1.0 . .
H H412 0.8022 0.5552 0.0688 0.058 Uiso calc U . R 1.0 . .
C C5B 0.7046(7) 0.6101(9) 0.1522(4) 0.0464(18) Uani d . . . 1.0 . .
H H511 0.6949 0.5041 0.1599 0.056 Uiso calc U . R 1.0 . .
H H512 0.7303 0.658 0.1943 0.056 Uiso calc U . R 1.0 . .
C C6B 0.5583(6) 0.6493(7) 0.0030(3) 0.0343(14) Uani d . . . 1.0 . .
C C7B 0.8035(6) 0.8068(8) 0.0011(4) 0.0454(17) Uani d . . . 1.0 . .
C C8B 0.4886(7) 0.6774(8) 0.1597(3) 0.0438(17) Uani d . . . 1.0 . .
C C9B 0.2751(6) 0.7629(8) 0.1568(3) 0.0405(16) Uani d . . . 1.0 . .
C C10B 0.2933(8) 0.8640(9) 0.2164(4) 0.059(2) Uani d . . . 1.0 . .
H H10D 0.3447 0.8151 0.2506 0.089 Uiso calc U . R 1.0 . .
H H10E 0.2133 0.8876 0.2338 0.089 Uiso calc U . R 1.0 . .
H H10F 0.3338 0.9541 0.2029 0.089 Uiso calc U . R 1.0 . .
C C11B 0.2197(8) 0.6183(8) 0.1749(4) 0.053(2) Uani d . . . 1.0 . .
H H11D 0.215 0.5547 0.136 0.08 Uiso calc U . R 1.0 . .
H H11E 0.137 0.6341 0.1905 0.08 Uiso calc U . R 1.0 . .
H H11F 0.2712 0.5721 0.2098 0.08 Uiso calc U . R 1.0 . .
C C12B 0.1987(7) 0.8378(10) 0.1026(4) 0.059(2) Uani d . . . 1.0 . .
H H12D 0.2416 0.9256 0.0883 0.088 Uiso calc U . R 1.0 . .
H H12E 0.1188 0.8654 0.1192 0.088 Uiso calc U . R 1.0 . .
H H12F 0.1861 0.7711 0.0651 0.088 Uiso calc U . R 1.0 . .
C C13B 0.4804(6) 0.6551(7) -0.1129(3) 0.0366(15) Uani d . . . 1.0 . .
H H13B 0.5148 0.5538 -0.1129 0.044 Uiso calc U . R 1.0 . .
C C14B 0.5366(6) 0.7407(8) -0.1690(3) 0.0415(16) Uani d . . D 1.0 . .
H H14C 0.5019 0.7029 -0.2116 0.05 Uiso calc U P R 0.726(13) A 1
H H14D 0.5119 0.8443 -0.1656 0.05 Uiso calc U P R 0.726(13) A 1
H H14E 0.6274 0.7348 -0.1651 0.05 Uiso calc U P R 0.274(13) A 2
H H14F 0.5084 0.6996 -0.2122 0.05 Uiso calc U P R 0.274(13) A 2
O O4B 0.6643(6) 0.7338(8) -0.1695(3) 0.045(2) Uani d U P D 0.726(13) A 1
H H4B 0.695 0.7762 -0.1359 0.067 Uiso calc U P R 0.726(13) A 1
O O4D 0.5007(17) 0.8775(16) -0.1642(9) 0.044(6) Uani d U P D 0.274(13) A 2
H H4D 0.536 0.9286 -0.1921 0.065 Uiso calc U P R 0.274(13) A 2
C C15B 0.3416(6) 0.6447(7) -0.1240(3) 0.0363(15) Uani d . . . 1.0 . .
C C16B 0.2920(7) 0.5649(8) -0.1777(4) 0.0437(17) Uani d . . . 1.0 . .
H H16B 0.3457 0.517 -0.2063 0.052 Uiso calc U . R 1.0 . .
C C17B 0.1652(7) 0.5546(8) -0.1900(4) 0.0480(19) Uani d . . . 1.0 . .
H H17B 0.133 0.5002 -0.2268 0.058 Uiso calc U . R 1.0 . .
C C18B 0.0872(7) 0.6235(9) -0.1487(4) 0.0511(19) Uani d . . . 1.0 . .
H H18B 0.0008 0.6172 -0.1569 0.061 Uiso calc U . R 1.0 . .
C C19B 0.1347(7) 0.7014(10) -0.0956(4) 0.056(2) Uani d . . . 1.0 . .
H H19B 0.0803 0.7484 -0.0671 0.068 Uiso calc U . R 1.0 . .
C C20B 0.2612(7) 0.7128(8) -0.0829(4) 0.0479(18) Uani d . . . 1.0 . .
H H20B 0.2923 0.7674 -0.046 0.057 Uiso calc U . R 1.0 . .

loop_
_atom_site_aniso_label
_atom_site_aniso_U_11
_atom_site_aniso_U_22
_atom_site_aniso_U_33
_atom_site_aniso_U_12
_atom_site_aniso_U_13
_atom_site_aniso_U_23
N1A 0.027(3) 0.036(3) 0.032(3) -0.002(2) 0.004(2) -0.003(2)
N2A 0.029(3) 0.024(3) 0.039(3) 0.000(2) 0.001(2) -0.003(2)
O1A 0.037(2) 0.026(2) 0.040(3) -0.0028(18) 0.0039(19) 0.0015(18)
O2A 0.030(2) 0.046(3) 0.038(2) -0.004(2) 0.0053(18) 0.003(2)
O3A 0.036(2) 0.040(2) 0.030(2) -0.005(2) 0.0075(18) -0.0042(19)
O4A 0.034(3) 0.045(3) 0.043(3) 0.003(2) 0.008(2) 0.007(2)
F1A 0.043(2) 0.067(3) 0.036(2) 0.005(2) 0.0045(17) 0.0131(19)
F2A 0.037(2) 0.045(2) 0.043(2) 0.0094(17) 0.0092(17) 0.0004(17)
F3A 0.043(2) 0.038(2) 0.052(2) -0.0058(17) 0.0069(18) 0.0056(17)
C2A 0.026(3) 0.027(3) 0.034(3) 0.001(2) 0.004(2) -0.002(2)
C3A 0.031(3) 0.033(3) 0.035(3) 0.004(3) 0.004(3) 0.002(3)
C4A 0.033(3) 0.042(4) 0.032(3) 0.002(3) 0.001(3) -0.001(3)
C5A 0.028(3) 0.041(4) 0.033(3) -0.002(3) 0.001(3) -0.004(3)
C6A 0.029(3) 0.028(3) 0.031(3) -0.001(3) 0.005(2) 0.000(2)
C7A 0.036(3) 0.035(4) 0.038(4) 0.000(3) 0.002(3) 0.004(3)
C8A 0.030(3) 0.030(3) 0.032(3) -0.002(3) 0.004(3) -0.003(3)
C9A 0.044(4) 0.038(4) 0.038(4) 0.000(3) 0.011(3) -0.004(3)
C10A 0.058(5) 0.037(4) 0.047(4) 0.014(3) 0.017(4) -0.002(3)
C11A 0.042(4) 0.036(4) 0.038(4) -0.001(3) 0.009(3) 0.003(3)
C12A 0.057(5) 0.048(4) 0.036(4) -0.016(3) 0.008(3) -0.007(3)
C13A 0.028(3) 0.027(3) 0.039(3) 0.002(3) 0.002(3) -0.001(3)
C14A 0.029(3) 0.036(4) 0.043(4) 0.001(3) 0.008(3) 0.001(3)
C15A 0.032(3) 0.027(3) 0.038(4) -0.005(3) 0.003(3) 0.000(2)
C16A 0.031(3) 0.034(3) 0.043(4) -0.002(3) 0.001(3) 0.004(3)
C17A 0.036(4) 0.039(4) 0.049(4) -0.003(3) -0.007(3) 0.008(3)
C18A 0.055(5) 0.043(4) 0.042(4) -0.012(3) -0.009(3) 0.008(3)
C19A 0.057(5) 0.043(4) 0.039(4) -0.008(3) 0.003(3) -0.004(3)
C20A 0.047(4) 0.035(4) 0.039(4) -0.002(3) 0.003(3) 0.000(3)
N1B 0.039(3) 0.051(4) 0.033(3) 0.007(3) 0.004(2) 0.006(3)
N2B 0.045(3) 0.026(3) 0.031(3) 0.003(2) 0.003(2) -0.002(2)
O1B 0.046(3) 0.029(3) 0.041(3) 0.002(2) 0.003(2) -0.0005(19)
O2B 0.061(3) 0.076(4) 0.034(3) 0.019(3) 0.007(2) 0.011(3)
O3B 0.039(3) 0.049(3) 0.038(2) 0.010(2) 0.009(2) 0.006(2)
F1B 0.040(2) 0.070(3) 0.081(3) -0.010(2) 0.011(2) -0.008(3)
F2B 0.055(3) 0.043(2) 0.062(3) -0.003(2) 0.014(2) 0.007(2)
F3B 0.054(3) 0.051(3) 0.053(3) 0.001(2) 0.015(2) -0.0119(19)
C2B 0.039(4) 0.033(3) 0.034(3) 0.001(3) 0.004(3) -0.001(3)
C3B 0.033(4) 0.044(4) 0.041(4) -0.001(3) 0.003(3) -0.005(3)
C4B 0.040(4) 0.055(5) 0.049(4) 0.006(3) 0.000(3) -0.001(4)
C5B 0.043(4) 0.057(5) 0.039(4) 0.015(3) -0.006(3) 0.000(3)
C6B 0.035(4) 0.034(4) 0.034(3) -0.001(3) 0.002(3) -0.001(3)
C7B 0.035(4) 0.040(4) 0.062(5) -0.006(3) 0.012(3) -0.007(3)
C8B 0.047(4) 0.047(4) 0.038(4) 0.012(3) 0.005(3) -0.002(3)
C9B 0.038(4) 0.039(4) 0.046(4) 0.006(3) 0.017(3) 0.003(3)
C10B 0.066(5) 0.051(5) 0.063(5) 0.001(4) 0.024(4) -0.018(4)
C11B 0.060(5) 0.042(4) 0.059(5) 0.000(4) 0.021(4) 0.005(3)
C12B 0.046(4) 0.061(5) 0.071(5) 0.014(4) 0.015(4) 0.025(4)
C13B 0.041(4) 0.032(3) 0.036(4) -0.003(3) 0.001(3) -0.002(3)
C14B 0.046(4) 0.044(4) 0.036(4) -0.004(3) 0.007(3) 0.001(3)
O4B 0.042(4) 0.050(4) 0.044(4) -0.003(3) 0.011(3) 0.001(3)
O4D 0.052(10) 0.036(10) 0.043(9) 0.001(8) 0.010(7) 0.011(7)
C15B 0.039(4) 0.035(4) 0.035(3) -0.005(3) 0.000(3) 0.003(3)
C16B 0.050(4) 0.045(4) 0.036(4) -0.001(3) 0.003(3) 0.002(3)
C17B 0.052(5) 0.053(5) 0.039(4) -0.013(4) -0.002(3) 0.002(3)
C18B 0.043(4) 0.055(5) 0.056(5) -0.009(3) 0.002(4) 0.003(4)
C19B 0.047(5) 0.060(5) 0.063(5) 0.000(4) 0.014(4) -0.010(4)
C20B 0.045(4) 0.050(4) 0.049(4) -0.004(3) 0.003(3) -0.011(3)

loop_
_atom_type_symbol
_atom_type_description
_atom_type_scat_dispersion_real
_atom_type_scat_dispersion_imag
_atom_type_scat_source
C C 0.0181 0.0091 'International Tables Vol C Tables 4.2.6.8 and 6.1.1.4'
H H 0.0000 0.0000 'International Tables Vol C Tables 4.2.6.8 and 6.1.1.4'
N N 0.0311 0.0180 'International Tables Vol C Tables 4.2.6.8 and 6.1.1.4'
O O 0.0492 0.0322 'International Tables Vol C Tables 4.2.6.8 and 6.1.1.4'
F F 0.0727 0.0534 'International Tables Vol C Tables 4.2.6.8 and 6.1.1.4'

loop_
_geom_angle_atom_site_label_1
_geom_angle_atom_site_label_2
_geom_angle_atom_site_label_3
_geom_angle_site_symmetry_1
_geom_angle_site_symmetry_3
_geom_angle
_geom_angle_publ_flag
C8A N1A C2A . . 124.2(5) ?
C8A N1A C5A . . 120.9(5) ?
C2A N1A C5A . . 114.2(5) ?
C6A N2A C13A . . 123.0(5) ?
C6A N2A H2C . . 115.(5) ?
C13A N2A H2C . . 122.(5) ?
C8A O3A C9A . . 120.6(5) ?
C14A O4A H4A . . 115.(7) ?
N1A C2A C6A . . 112.3(5) ?
N1A C2A C3A . . 100.5(5) ?
C6A C2A C3A . . 112.8(5) ?
N1A C2A H2A . . 110.3 ?
C6A C2A H2A . . 110.3 ?
C3A C2A H2A . . 110.3 ?
C7A C3A C4A . . 114.5(5) ?
C7A C3A C2A . . 117.5(5) ?
C4A C3A C2A . . 103.5(5) ?
C7A C3A H3A . . 106.9 ?
C4A C3A H3A . . 106.9 ?
C2A C3A H3A . . 106.9 ?
C5A C4A C3A . . 103.3(5) ?
C5A C4A H401 . . 111.1 ?
C3A C4A H401 . . 111.1 ?
C5A C4A H402 . . 111.1 ?
C3A C4A H402 . . 111.1 ?
H401 C4A H402 . . 109.1 ?
N1A C5A C4A . . 102.6(5) ?
N1A C5A H501 . . 111.3 ?
C4A C5A H501 . . 111.3 ?
N1A C5A H502 . . 111.3 ?
C4A C5A H502 . . 111.3 ?
H501 C5A H502 . . 109.2 ?
O1A C6A N2A . . 123.8(6) ?
O1A C6A C2A . . 122.3(5) ?
N2A C6A C2A . . 113.8(5) ?
F3A C7A F2A . . 106.8(5) ?
F3A C7A F1A . . 106.2(5) ?
F2A C7A F1A . . 104.9(5) ?
F3A C7A C3A . . 112.9(6) ?
F2A C7A C3A . . 114.8(5) ?
F1A C7A C3A . . 110.6(5) ?
O2A C8A O3A . . 125.6(6) ?
O2A C8A N1A . . 123.0(6) ?
O3A C8A N1A . . 111.5(5) ?
O3A C9A C10A . . 109.9(6) ?
O3A C9A C12A . . 101.9(5) ?
C10A C9A C12A . . 112.4(6) ?
O3A C9A C11A . . 109.9(5) ?
C10A C9A C11A . . 111.9(6) ?
C12A C9A C11A . . 110.4(6) ?
C9A C10A H10A . . 109.5 ?
C9A C10A H10B . . 109.5 ?
H10A C10A H10B . . 109.5 ?
C9A C10A H10C . . 109.5 ?
H10A C10A H10C . . 109.5 ?
H10B C10A H10C . . 109.5 ?
C9A C11A H11A . . 109.5 ?
C9A C11A H11B . . 109.5 ?
H11A C11A H11B . . 109.5 ?
C9A C11A H11C . . 109.5 ?
H11A C11A H11C . . 109.5 ?
H11B C11A H11C . . 109.5 ?
C9A C12A H12A . . 109.5 ?
C9A C12A H12B . . 109.5 ?
H12A C12A H12B . . 109.5 ?
C9A C12A H12C . . 109.5 ?
H12A C12A H12C . . 109.5 ?
H12B C12A H12C . . 109.5 ?
N2A C13A C15A . . 113.7(5) ?
N2A C13A C14A . . 106.4(5) ?
C15A C13A C14A . . 111.8(5) ?
N2A C13A H13A . . 108.2 ?
C15A C13A H13A . . 108.2 ?
C14A C13A H13A . . 108.2 ?
O4A C14A C13A . . 113.2(5) ?
O4A C14A H14A . . 108.9 ?
C13A C14A H14A . . 108.9 ?
O4A C14A H14B . . 108.9 ?
C13A C14A H14B . . 108.9 ?
H14A C14A H14B . . 107.8 ?
C20A C15A C16A . . 119.7(6) ?
C20A C15A C13A . . 121.2(6) ?
C16A C15A C13A . . 119.0(6) ?
C15A C16A C17A . . 119.9(7) ?
C15A C16A H16A . . 120.0 ?
C17A C16A H16A . . 120.0 ?
C18A C17A C16A . . 120.0(7) ?
C18A C17A H17A . . 120.0 ?
C16A C17A H17A . . 120.0 ?
C17A C18A C19A . . 120.4(7) ?
C17A C18A H18A . . 119.8 ?
C19A C18A H18A . . 119.8 ?
C18A C19A C20A . . 120.1(7) ?
C18A C19A H19A . . 119.9 ?
C20A C19A H19A . . 119.9 ?
C15A C20A C19A . . 119.9(7) ?
C15A C20A H20A . . 120.1 ?
C19A C20A H20A . . 120.1 ?
C8B N1B C2B . . 125.7(6) ?
C8B N1B C5B . . 120.1(6) ?
C2B N1B C5B . . 113.9(5) ?
C6B N2B C13B . . 123.5(6) ?
C6B N2B H2D . . 117.(5) ?
C13B N2B H2D . . 119.(5) ?
C8B O3B C9B . . 119.4(5) ?
N1B C2B C6B . . 111.8(6) ?
N1B C2B C3B . . 99.9(5) ?
C6B C2B C3B . . 114.6(5) ?
N1B C2B H2B . . 110.1 ?
C6B C2B H2B . . 110.1 ?
C3B C2B H2B . . 110.1 ?
C7B C3B C4B . . 113.8(6) ?
C7B C3B C2B . . 117.1(6) ?
C4B C3B C2B . . 104.1(6) ?
C7B C3B H3B . . 107.1 ?
C4B C3B H3B . . 107.1 ?
C2B C3B H3B . . 107.1 ?
C3B C4B C5B . . 102.9(6) ?
C3B C4B H411 . . 111.2 ?
C5B C4B H411 . . 111.2 ?
C3B C4B H412 . . 111.2 ?
C5B C4B H412 . . 111.2 ?
H411 C4B H412 . . 109.1 ?
N1B C5B C4B . . 103.4(6) ?
N1B C5B H511 . . 111.1 ?
C4B C5B H511 . . 111.1 ?
N1B C5B H512 . . 111.1 ?
C4B C5B H512 . . 111.1 ?
H511 C5B H512 . . 109.0 ?
O1B C6B N2B . . 124.2(6) ?
O1B C6B C2B . . 121.7(6) ?
N2B C6B C2B . . 114.1(6) ?
F3B C7B F2B . . 106.3(6) ?
F3B C7B F1B . . 105.9(5) ?
F2B C7B F1B . . 105.6(6) ?
F3B C7B C3B . . 115.0(6) ?
F2B C7B C3B . . 112.2(6) ?
F1B C7B C3B . . 111.2(6) ?
O2B C8B N1B . . 123.2(7) ?
O2B C8B O3B . . 126.1(7) ?
N1B C8B O3B . . 110.8(6) ?
O3B C9B C11B . . 111.3(6) ?
O3B C9B C12B . . 101.9(5) ?
C11B C9B C12B . . 111.2(7) ?
O3B C9B C10B . . 109.3(6) ?
C11B C9B C10B . . 112.3(6) ?
C12B C9B C10B . . 110.3(7) ?
C9B C10B H10D . . 109.5 ?
C9B C10B H10E . . 109.5 ?
H10D C10B H10E . . 109.5 ?
C9B C10B H10F . . 109.5 ?
H10D C10B H10F . . 109.5 ?
H10E C10B H10F . . 109.5 ?
C9B C11B H11D . . 109.5 ?
C9B C11B H11E . . 109.5 ?
H11D C11B H11E . . 109.5 ?
C9B C11B H11F . . 109.5 ?
H11D C11B H11F . . 109.5 ?
H11E C11B H11F . . 109.5 ?
C9B C12B H12D . . 109.5 ?
C9B C12B H12E . . 109.5 ?
H12D C12B H12E . . 109.5 ?
C9B C12B H12F . . 109.5 ?
H12D C12B H12F . . 109.5 ?
H12E C12B H12F . . 109.5 ?
N2B C13B C15B . . 112.7(5) ?
N2B C13B C14B . . 108.8(5) ?
C15B C13B C14B . . 110.6(5) ?
N2B C13B H13B . . 108.2 ?
C15B C13B H13B . . 108.2 ?
C14B C13B H13B . . 108.2 ?
O4D C14B C13B . . 107.6(9) ?
O4B C14B C13B . . 114.6(6) ?
O4B C14B H14C . . 108.6 ?
C13B C14B H14C . . 108.6 ?
O4B C14B H14D . . 108.6 ?
C13B C14B H14D . . 108.6 ?
H14C C14B H14D . . 107.6 ?
O4D C14B H14E . . 110.2 ?
C13B C14B H14E . . 110.2 ?
O4D C14B H14F . . 110.2 ?
C13B C14B H14F . . 110.2 ?
H14E C14B H14F . . 108.5 ?
C14B O4B H4B . . 109.5 ?
C14B O4D H4D . . 109.5 ?
C20B C15B C16B . . 118.1(7) ?
C20B C15B C13B . . 122.4(6) ?
C16B C15B C13B . . 119.5(6) ?
C17B C16B C15B . . 121.2(7) ?
C17B C16B H16B . . 119.4 ?
C15B C16B H16B . . 119.4 ?
C18B C17B C16B . . 119.6(7) ?
C18B C17B H17B . . 120.2 ?
C16B C17B H17B . . 120.2 ?
C19B C18B C17B . . 119.8(7) ?
C19B C18B H18B . . 120.1 ?
C17B C18B H18B . . 120.1 ?
C18B C19B C20B . . 121.1(7) ?
C18B C19B H19B . . 119.4 ?
C20B C19B H19B . . 119.4 ?
C15B C20B C19B . . 120.1(7) ?
C15B C20B H20B . . 119.9 ?
C19B C20B H20B . . 119.9 ?

loop_
_geom_bond_atom_site_label_1
_geom_bond_atom_site_label_2
_geom_bond_site_symmetry_2
_geom_bond_distance
_geom_bond_publ_flag
N1A C8A . 1.351(8) ?
N1A C2A . 1.459(8) ?
N1A C5A . 1.475(8) ?
N2A C6A . 1.340(8) ?
N2A C13A . 1.457(8) ?
N2A H2C . 0.84(9) ?
O1A C6A . 1.230(8) ?
O2A C8A . 1.228(8) ?
O3A C8A . 1.342(8) ?
O3A C9A . 1.485(8) ?
O4A C14A . 1.422(8) ?
O4A H4A . 0.85(3) ?
F1A C7A . 1.362(8) ?
F2A C7A . 1.350(8) ?
F3A C7A . 1.340(8) ?
C2A C6A . 1.522(8) ?
C2A C3A . 1.550(9) ?
C2A H2A . 1.0 ?
C3A C7A . 1.483(9) ?
C3A C4A . 1.525(9) ?
C3A H3A . 1.0 ?
C4A C5A . 1.523(9) ?
C4A H401 . 0.99 ?
C4A H402 . 0.99 ?
C5A H501 . 0.99 ?
C5A H502 . 0.99 ?
C9A C10A . 1.514(10) ?
C9A C12A . 1.518(10) ?
C9A C11A . 1.519(9) ?
C10A H10A . 0.98 ?
C10A H10B . 0.98 ?
C10A H10C . 0.98 ?
C11A H11A . 0.98 ?
C11A H11B . 0.98 ?
C11A H11C . 0.98 ?
C12A H12A . 0.98 ?
C12A H12B . 0.98 ?
C12A H12C . 0.98 ?
C13A C15A . 1.517(9) ?
C13A C14A . 1.539(9) ?
C13A H13A . 1.0 ?
C14A H14A . 0.99 ?
C14A H14B . 0.99 ?
C15A C20A . 1.390(9) ?
C15A C16A . 1.392(9) ?
C16A C17A . 1.399(10) ?
C16A H16A . 0.95 ?
C17A C18A . 1.371(11) ?
C17A H17A . 0.95 ?
C18A C19A . 1.387(11) ?
C18A H18A . 0.95 ?
C19A C20A . 1.390(10) ?
C19A H19A . 0.95 ?
C20A H20A . 0.95 ?
N1B C8B . 1.353(9) ?
N1B C2B . 1.459(8) ?
N1B C5B . 1.467(9) ?
N2B C6B . 1.342(9) ?
N2B C13B . 1.456(8) ?
N2B H2D . 0.83(8) ?
O1B C6B . 1.227(8) ?
O2B C8B . 1.214(9) ?
O3B C8B . 1.354(9) ?
O3B C9B . 1.486(8) ?
F1B C7B . 1.359(8) ?
F2B C7B . 1.356(9) ?
F3B C7B . 1.342(8) ?
C2B C6B . 1.531(9) ?
C2B C3B . 1.548(9) ?
C2B H2B . 1.0 ?
C3B C7B . 1.491(10) ?
C3B C4B . 1.519(10) ?
C3B H3B . 1.0 ?
C4B C5B . 1.529(11) ?
C4B H411 . 0.99 ?
C4B H412 . 0.99 ?
C5B H511 . 0.99 ?
C5B H512 . 0.99 ?
C9B C11B . 1.507(10) ?
C9B C12B . 1.514(11) ?
C9B C10B . 1.528(11) ?
C10B H10D . 0.98 ?
C10B H10E . 0.98 ?
C10B H10F . 0.98 ?
C11B H11D . 0.98 ?
C11B H11E . 0.98 ?
C11B H11F . 0.98 ?
C12B H12D . 0.98 ?
C12B H12E . 0.98 ?
C12B H12F . 0.98 ?
C13B C15B . 1.521(10) ?
C13B C14B . 1.533(9) ?
C13B H13B . 1.0 ?
C14B O4D . 1.318(15) ?
C14B O4B . 1.392(9) ?
C14B H14C . 0.99 ?
C14B H14D . 0.99 ?
C14B H14E . 0.99 ?
C14B H14F . 0.99 ?
O4B H4B . 0.84 ?
O4D H4D . 0.84 ?
C15B C20B . 1.385(10) ?
C15B C16B . 1.401(10) ?
C16B C17B . 1.395(11) ?
C16B H16B . 0.95 ?
C17B C18B . 1.374(11) ?
C17B H17B . 0.95 ?
C18B C19B . 1.374(12) ?
C18B H18B . 0.95 ?
C19B C20B . 1.394(11) ?
C19B H19B . 0.95 ?
C20B H20B . 0.95 ?

loop_
_geom_hbond_atom_site_label_D
_geom_hbond_atom_site_label_H
_geom_hbond_atom_site_label_A
_geom_hbond_site_symmetry_A
_geom_hbond_distance_DH
_geom_hbond_distance_HA
_geom_hbond_distance_DA
_geom_hbond_angle_DHA
_geom_hbond_publ_flag
N2A H2C O1A 2_546 0.84(9) 2.11(9) 2.932(7) 167.(8) ?
O4A H4A O2A 1_455 0.85(3) 2.02(5) 2.819(7) 157.(10) ?
O4B H4B F2B . 0.84 2.52 3.347(8) 169.4 ?

loop_
_geom_torsion_atom_site_label_1
_geom_torsion_atom_site_label_2
_geom_torsion_atom_site_label_3
_geom_torsion_atom_site_label_4
_geom_torsion_site_symmetry_1
_geom_torsion_site_symmetry_2
_geom_torsion_site_symmetry_3
_geom_torsion_site_symmetry_4
_geom_torsion
_geom_torsion_publ_flag
C8A N1A C2A C6A . . . . -86.6(7) ?
C5A N1A C2A C6A . . . . 103.0(6) ?
C8A N1A C2A C3A . . . . 153.2(6) ?
C5A N1A C2A C3A . . . . -17.1(6) ?
N1A C2A C3A C7A . . . . 161.9(5) ?
C6A C2A C3A C7A . . . . 42.1(8) ?
N1A C2A C3A C4A . . . . 34.5(6) ?
C6A C2A C3A C4A . . . . -85.3(6) ?
C7A C3A C4A C5A . . . . -169.3(5) ?
C2A C3A C4A C5A . . . . -40.1(6) ?
C8A N1A C5A C4A . . . . -177.8(6) ?
C2A N1A C5A C4A . . . . -7.1(7) ?
C3A C4A C5A N1A . . . . 28.9(6) ?
C13A N2A C6A O1A . . . . -12.0(9) ?
C13A N2A C6A C2A . . . . 164.2(5) ?
N1A C2A C6A O1A . . . . -32.3(8) ?
C3A C2A C6A O1A . . . . 80.5(7) ?
N1A C2A C6A N2A . . . . 151.5(5) ?
C3A C2A C6A N2A . . . . -95.8(6) ?
C4A C3A C7A F3A . . . . 179.1(5) ?
C2A C3A C7A F3A . . . . 57.2(7) ?
C4A C3A C7A F2A . . . . 56.4(7) ?
C2A C3A C7A F2A . . . . -65.5(7) ?
C4A C3A C7A F1A . . . . -62.1(7) ?
C2A C3A C7A F1A . . . . 176.0(5) ?
C9A O3A C8A O2A . . . . -1.3(9) ?
C9A O3A C8A N1A . . . . 178.6(5) ?
C2A N1A C8A O2A . . . . -169.8(6) ?
C5A N1A C8A O2A . . . . -0.1(10) ?
C2A N1A C8A O3A . . . . 10.3(8) ?
C5A N1A C8A O3A . . . . -180.0(5) ?
C8A O3A C9A C10A . . . . 61.8(8) ?
C8A O3A C9A C12A . . . . -178.8(6) ?
C8A O3A C9A C11A . . . . -61.8(7) ?
C6A N2A C13A C15A . . . . 98.8(7) ?
C6A N2A C13A C14A . . . . -137.7(6) ?
N2A C13A C14A O4A . . . . 167.1(5) ?
C15A C13A C14A O4A . . . . -68.1(7) ?
N2A C13A C15A C20A . . . . 22.4(8) ?
C14A C13A C15A C20A . . . . -98.1(7) ?
N2A C13A C15A C16A . . . . -159.9(6) ?
C14A C13A C15A C16A . . . . 79.6(7) ?
C20A C15A C16A C17A . . . . 1.9(10) ?
C13A C15A C16A C17A . . . . -175.8(6) ?
C15A C16A C17A C18A . . . . -1.3(10) ?
C16A C17A C18A C19A . . . . -0.2(11) ?
C17A C18A C19A C20A . . . . 1.2(11) ?
C16A C15A C20A C19A . . . . -0.9(10) ?
C13A C15A C20A C19A . . . . 176.8(6) ?
C18A C19A C20A C15A . . . . -0.7(11) ?
C8B N1B C2B C6B . . . . -86.7(8) ?
C5B N1B C2B C6B . . . . 100.6(7) ?
C8B N1B C2B C3B . . . . 151.7(7) ?
C5B N1B C2B C3B . . . . -21.0(7) ?
N1B C2B C3B C7B . . . . 163.1(6) ?
C6B C2B C3B C7B . . . . 43.5(8) ?
N1B C2B C3B C4B . . . . 36.5(7) ?
C6B C2B C3B C4B . . . . -83.1(7) ?
C7B C3B C4B C5B . . . . -167.9(6) ?
C2B C3B C4B C5B . . . . -39.3(7) ?
C8B N1B C5B C4B . . . . -175.8(7) ?
C2B N1B C5B C4B . . . . -2.6(8) ?
C3B C4B C5B N1B . . . . 25.8(7) ?
C13B N2B C6B O1B . . . . -3.1(10) ?
C13B N2B C6B C2B . . . . 173.8(6) ?
N1B C2B C6B O1B . . . . -31.2(9) ?
C3B C2B C6B O1B . . . . 81.5(8) ?
N1B C2B C6B N2B . . . . 151.8(6) ?
C3B C2B C6B N2B . . . . -95.5(7) ?
C4B C3B C7B F3B . . . . 52.5(8) ?
C2B C3B C7B F3B . . . . -69.2(8) ?
C4B C3B C7B F2B . . . . 174.1(6) ?
C2B C3B C7B F2B . . . . 52.4(8) ?
C4B C3B C7B F1B . . . . -67.8(8) ?
C2B C3B C7B F1B . . . . 170.5(6) ?
C2B N1B C8B O2B . . . . -173.3(7) ?
C5B N1B C8B O2B . . . . -1.0(12) ?
C2B N1B C8B O3B . . . . 6.8(10) ?
C5B N1B C8B O3B . . . . 179.1(6) ?
C9B O3B C8B O2B . . . . 2.6(11) ?
C9B O3B C8B N1B . . . . -177.5(6) ?
C8B O3B C9B C11B . . . . -61.3(9) ?
C8B O3B C9B C12B . . . . -180.0(7) ?
C8B O3B C9B C10B . . . . 63.3(8) ?
C6B N2B C13B C15B . . . . 102.6(7) ?
C6B N2B C13B C14B . . . . -134.4(6) ?
N2B C13B C14B O4D . . . . -56.1(11) ?
C15B C13B C14B O4D . . . . 68.1(11) ?
N2B C13B C14B O4B . . . . 66.6(8) ?
C15B C13B C14B O4B . . . . -169.1(6) ?
N2B C13B C15B C20B . . . . 8.6(9) ?
C14B C13B C15B C20B . . . . -113.4(7) ?
N2B C13B C15B C16B . . . . -172.0(6) ?
C14B C13B C15B C16B . . . . 66.0(8) ?
C20B C15B C16B C17B . . . . 0.3(10) ?
C13B C15B C16B C17B . . . . -179.1(6) ?
C15B C16B C17B C18B . . . . -0.1(11) ?
C16B C17B C18B C19B . . . . -0.2(12) ?
C17B C18B C19B C20B . . . . 0.4(13) ?
C16B C15B C20B C19B . . . . -0.2(11) ?
C13B C15B C20B C19B . . . . 179.2(7) ?
C18B C19B C20B C15B . . . . -0.2(13) ?
